data_4317164
loop_
_publ_author_name
'Ulrike Lehmann'
'Julia Klingele'
'Vasile Lozan'
'Gunther Steinfeld'
'Marco H. Klingele'
'Steffen K\"ass'
'Axel Rodenstein'
'Berthold Kersting'

_publ_contact_author_address
; Institut fuer Anorganische Chemie
  Universitaet Leipzig, Johannisallee 29
  04103 Leipzig
  Germany
;
_publ_contact_author_email b.kersting@uni-leipzig.de
_publ_contact_author_fax '+49/(0)341/973 6199'
_publ_contact_author_name 'Prof. Dr Berthold Kersting'
_publ_contact_author_phone '+49/(0)341/973 6143'
_publ_section_title
;
 Dependence of the Chemical Properties of Macrocyclic [NiII2L(\m-O2CR)]+
 Complexes on the Basicity of the Carboxylato Coligands (L2-= macrocyclic
 N6S2ligand)
;
_journal_name_full 'Inorganic Chemistry'
_journal_page_first 11018
_journal_page_last 11029
_journal_paper_doi 10.1021/ic101574a
_journal_volume 49
_journal_year 2010
_chemical_compound_source
;
 Crystals were grown by slow evaporation from a mixed ethanol/
 acetonitrile solvent system
;
_chemical_formula_structural
; 
 [Ni2L(u-O2CCCH)][BPh4].1.5CH3CN 
;
_chemical_formula_sum 'C68 H89.5 B N7.5 Ni2 O2 S2'
_chemical_formula_weight 1236.32
_space_group_IT_number 14
_symmetry_cell_setting monoclinic
_symmetry_space_group_name_Hall '-P 2yn'
_symmetry_space_group_name_H-M 'P 1 21/n 1'
_atom_sites_solution_hydrogens geom
_atom_sites_solution_primary direct
_atom_sites_solution_secondary difmap
_cell_angle_alpha 90.00
_cell_angle_beta 112.26(3)
_cell_angle_gamma 90.00
_cell_formula_units_Z 4
_cell_length_a 19.208(4)
_cell_length_b 18.136(4)
_cell_length_c 20.086(4)
_cell_measurement_temperature 213(2)
_cell_volume 6476(3)
_computing_structure_refinement 'SHELXL-97 (Sheldrick, 1997)'
_computing_structure_solution 'SHELXS-97 (Sheldrick, 1990)'
_diffrn_ambient_temperature 213(2)
_diffrn_measured_fraction_theta_full 0.963
_diffrn_measured_fraction_theta_max 0.963
_diffrn_measurement_device_type BRUKER-AXS
_diffrn_measurement_method hemisphere
_diffrn_radiation_monochromator graphite
_diffrn_radiation_source 'fine-focus sealed tube'
_diffrn_radiation_type MoK\a
_diffrn_radiation_wavelength 0.71073
_diffrn_reflns_av_R_equivalents 0.1162
_diffrn_reflns_av_sigmaI/netI 0.2419
_diffrn_reflns_limit_h_max 23
_diffrn_reflns_limit_h_min -25
_diffrn_reflns_limit_k_max 21
_diffrn_reflns_limit_k_min -24
_diffrn_reflns_limit_l_max 26
_diffrn_reflns_limit_l_min -26
_diffrn_reflns_number 41077
_diffrn_reflns_theta_full 28.35
_diffrn_reflns_theta_max 28.35
_diffrn_reflns_theta_min 2.17
_exptl_absorpt_coefficient_mu 0.696
_exptl_absorpt_correction_T_max 0.8081
_exptl_absorpt_correction_T_min 0.7268
_exptl_absorpt_correction_type empirical
_exptl_absorpt_process_details SADABS
_exptl_crystal_colour pale-green
_exptl_crystal_density_diffrn 1.268
_exptl_crystal_density_method 'not measured'
_exptl_crystal_description block
_exptl_crystal_F_000 2636
_exptl_crystal_size_max 0.49
_exptl_crystal_size_mid 0.36
_exptl_crystal_size_min 0.32
_refine_diff_density_max 0.523
_refine_diff_density_min -0.825
_refine_diff_density_rms 0.088
_refine_ls_extinction_method none
_refine_ls_goodness_of_fit_ref 0.807
_refine_ls_hydrogen_treatment constr
_refine_ls_matrix_type full
_refine_ls_number_parameters 809
_refine_ls_number_reflns 15584
_refine_ls_number_restraints 26
_refine_ls_restrained_S_all 0.807
_refine_ls_R_factor_all 0.2141
_refine_ls_R_factor_gt 0.0572
_refine_ls_shift/su_max 0.003
_refine_ls_shift/su_mean 0.000
_refine_ls_structure_factor_coef Fsqd
_refine_ls_weighting_details 'calc w=1/[\s^2^(Fo^2^)+(0.0587P)^2^+0.0000P] where P=(Fo^2^+2Fc^2^)/3'
_refine_ls_weighting_scheme calc
_refine_ls_wR_factor_gt 0.1149
_refine_ls_wR_factor_ref 0.1678
_reflns_number_gt 5102
_reflns_number_total 15584
_reflns_threshold_expression >2sigma(I)
_cod_data_source_file ic101574a_si_001_4.cif
_cod_data_source_block 5
_cod_original_cell_volume 6476(2)
_cod_original_formula_sum 'C68 H89.50 B N7.50 Ni2 O2 S2'
_cod_database_code 4317164

loop_
_symmetry_equiv_pos_as_xyz
'x, y, z'
'-x+1/2, y+1/2, -z+1/2'
'-x, -y, -z'
'x-1/2, -y-1/2, z-1/2'

loop_
_atom_site_label
_atom_site_type_symbol
_atom_site_fract_x
_atom_site_fract_y
_atom_site_fract_z
_atom_site_U_iso_or_equiv
_atom_site_adp_type
_atom_site_occupancy
_atom_site_symmetry_multiplicity
_atom_site_calc_flag
_atom_site_refinement_flags
_atom_site_disorder_assembly
_atom_site_disorder_group
Ni1 Ni 0.55838(4) 0.06843(4) 0.19883(4) 0.02766(18) Uani 1 1 d . . .
Ni2 Ni 0.41773(4) 0.20249(4) 0.14462(4) 0.03013(19) Uani 1 1 d . . .
S1 S 0.46421(7) 0.11013(8) 0.08048(7) 0.0305(3) Uani 1 1 d . . .
S2 S 0.55276(7) 0.20086(8) 0.22283(8) 0.0350(4) Uani 1 1 d . . .
O1 O 0.48085(19) 0.0418(2) 0.23975(19) 0.0360(10) Uani 1 1 d . . .
O2 O 0.38590(19) 0.1243(2) 0.19834(19) 0.0327(9) Uani 1 1 d . . .
N1 N 0.5501(2) -0.0487(2) 0.1602(2) 0.0296(11) Uani 1 1 d . . .
N2 N 0.6531(2) 0.0703(3) 0.1685(2) 0.0305(10) Uani 1 1 d . . .
N3 N 0.6494(2) 0.0506(3) 0.3105(2) 0.0371(12) Uani 1 1 d . . .
N4 N 0.3936(2) 0.2840(3) 0.2156(3) 0.0383(12) Uani 1 1 d . . .
N5 N 0.4208(2) 0.2978(3) 0.0834(3) 0.0385(12) Uani 1 1 d . . .
N6 N 0.2982(2) 0.1961(2) 0.0543(2) 0.0324(11) Uani 1 1 d . . .
C1 C 0.3943(3) 0.0415(3) 0.0626(3) 0.0272(12) Uani 1 1 d . . .
C2 C 0.3184(3) 0.0604(3) 0.0342(3) 0.0302(13) Uani 1 1 d . . .
C3 C 0.2642(3) 0.0079(3) 0.0307(3) 0.0349(14) Uani 1 1 d . . .
H3 H 0.2133 0.0217 0.0131 0.042 Uiso 1 1 calc R . .
C4 C 0.2837(3) -0.0646(3) 0.0527(3) 0.0358(14) Uani 1 1 d . A .
C5 C 0.3592(3) -0.0842(3) 0.0723(3) 0.0346(14) Uani 1 1 d . . .
H5 H 0.3734 -0.1336 0.0835 0.042 Uiso 1 1 calc R . .
C6 C 0.4137(3) -0.0325(3) 0.0759(3) 0.0295(13) Uani 1 1 d . . .
C7 C 0.4919(3) -0.0567(3) 0.0863(3) 0.0330(14) Uani 1 1 d . . .
H7A H 0.4899 -0.1087 0.0723 0.040 Uiso 1 1 calc R . .
H7B H 0.5082 -0.0283 0.0532 0.040 Uiso 1 1 calc R . .
C8 C 0.5330(3) -0.1058(3) 0.2042(3) 0.0409(15) Uani 1 1 d . . .
H8A H 0.5265 -0.1530 0.1799 0.061 Uiso 1 1 calc R . .
H8B H 0.4871 -0.0928 0.2109 0.061 Uiso 1 1 calc R . .
H8C H 0.5742 -0.1090 0.2507 0.061 Uiso 1 1 calc R . .
C9 C 0.6236(3) -0.0639(3) 0.1550(3) 0.0397(15) Uani 1 1 d . . .
H9A H 0.6182 -0.1055 0.1222 0.048 Uiso 1 1 calc R . .
H9B H 0.6602 -0.0780 0.2024 0.048 Uiso 1 1 calc R . .
C10 C 0.6527(3) 0.0023(3) 0.1279(3) 0.0412(16) Uani 1 1 d . . .
H10A H 0.7040 -0.0078 0.1312 0.049 Uiso 1 1 calc R . .
H10B H 0.6213 0.0102 0.0771 0.049 Uiso 1 1 calc R . .
C11 C 0.6544(3) 0.1336(3) 0.1225(3) 0.0476(17) Uani 1 1 d . . .
H11A H 0.6999 0.1318 0.1124 0.071 Uiso 1 1 calc R . .
H11B H 0.6533 0.1793 0.1472 0.071 Uiso 1 1 calc R . .
H11C H 0.6109 0.1314 0.0777 0.071 Uiso 1 1 calc R . .
C12 C 0.7228(3) 0.0756(4) 0.2355(3) 0.0411(16) Uani 1 1 d . . .
H12A H 0.7316 0.1274 0.2502 0.049 Uiso 1 1 calc R . .
H12B H 0.7659 0.0585 0.2249 0.049 Uiso 1 1 calc R . .
C13 C 0.7183(3) 0.0309(4) 0.2970(3) 0.0462(17) Uani 1 1 d . . .
H13A H 0.7172 -0.0218 0.2856 0.055 Uiso 1 1 calc R . .
H13B H 0.7630 0.0402 0.3405 0.055 Uiso 1 1 calc R . .
C14 C 0.6351(4) -0.0065(4) 0.3570(3) 0.0575(19) Uani 1 1 d . . .
H14A H 0.6324 -0.0547 0.3350 0.086 Uiso 1 1 calc R . .
H14B H 0.5880 0.0040 0.3622 0.086 Uiso 1 1 calc R . .
H14C H 0.6758 -0.0061 0.4039 0.086 Uiso 1 1 calc R . .
C15 C 0.6659(3) 0.1208(3) 0.3529(3) 0.0402(15) Uani 1 1 d . . .
H15A H 0.7055 0.1109 0.4000 0.048 Uiso 1 1 calc R . .
H15B H 0.6860 0.1565 0.3282 0.048 Uiso 1 1 calc R . .
C16 C 0.6010(3) 0.1553(3) 0.3645(3) 0.0393(15) Uani 1 1 d . . .
C17 C 0.5525(3) 0.2013(3) 0.3100(3) 0.0384(14) Uani 1 1 d . . .
C18 C 0.5032(3) 0.2476(3) 0.3274(3) 0.0419(16) Uani 1 1 d . . .
C19 C 0.4965(3) 0.2399(4) 0.3933(3) 0.059(2) Uani 1 1 d . B .
H19 H 0.4625 0.2705 0.4038 0.071 Uiso 1 1 calc R . .
C20 C 0.5383(3) 0.1883(4) 0.4450(3) 0.060(2) Uani 1 1 d . . .
C21 C 0.5926(3) 0.1499(4) 0.4293(3) 0.0545(19) Uani 1 1 d . B .
H21 H 0.6253 0.1186 0.4647 0.065 Uiso 1 1 calc R . .
C22 C 0.4635(3) 0.3080(3) 0.2773(3) 0.0497(17) Uani 1 1 d . . .
H22A H 0.4983 0.3302 0.2578 0.060 Uiso 1 1 calc R . .
H22B H 0.4497 0.3462 0.3046 0.060 Uiso 1 1 calc R . .
C23 C 0.3379(3) 0.2630(3) 0.2467(3) 0.0446(16) Uani 1 1 d . . .
H23A H 0.3571 0.2218 0.2793 0.067 Uiso 1 1 calc R . .
H23B H 0.2912 0.2488 0.2083 0.067 Uiso 1 1 calc R . .
H23C H 0.3288 0.3045 0.2727 0.067 Uiso 1 1 calc R . .
C24 C 0.3637(3) 0.3491(3) 0.1678(3) 0.0439(16) Uani 1 1 d . . .
H24A H 0.3648 0.3926 0.1972 0.053 Uiso 1 1 calc R . .
H24B H 0.3113 0.3400 0.1361 0.053 Uiso 1 1 calc R . .
C25 C 0.4101(4) 0.3638(3) 0.1229(4) 0.0560(19) Uani 1 1 d . . .
H25A H 0.3855 0.4026 0.0880 0.067 Uiso 1 1 calc R . .
H25B H 0.4595 0.3822 0.1544 0.067 Uiso 1 1 calc R . .
C26 C 0.4922(3) 0.3075(4) 0.0722(4) 0.0573(19) Uani 1 1 d . . .
H26A H 0.5006 0.2651 0.0467 0.086 Uiso 1 1 calc R . .
H26B H 0.5336 0.3121 0.1184 0.086 Uiso 1 1 calc R . .
H26C H 0.4893 0.3517 0.0441 0.086 Uiso 1 1 calc R . .
C27 C 0.3598(3) 0.2918(3) 0.0107(3) 0.0480(17) Uani 1 1 d . . .
H27A H 0.3751 0.2569 -0.0184 0.058 Uiso 1 1 calc R . .
H27B H 0.3522 0.3400 -0.0131 0.058 Uiso 1 1 calc R . .
C28 C 0.2860(3) 0.2661(3) 0.0145(3) 0.0436(16) Uani 1 1 d . . .
H28A H 0.2672 0.3035 0.0387 0.052 Uiso 1 1 calc R . .
H28B H 0.2484 0.2593 -0.0343 0.052 Uiso 1 1 calc R . .
C29 C 0.2338(3) 0.1822(3) 0.0757(3) 0.0464(17) Uani 1 1 d . . .
H29A H 0.2268 0.2242 0.1025 0.070 Uiso 1 1 calc R . .
H29B H 0.2436 0.1385 0.1057 0.070 Uiso 1 1 calc R . .
H29C H 0.1886 0.1748 0.0331 0.070 Uiso 1 1 calc R . .
C30 C 0.2957(3) 0.1359(3) 0.0020(3) 0.0360(14) Uani 1 1 d . . .
H30A H 0.3288 0.1498 -0.0229 0.043 Uiso 1 1 calc R . .
H30B H 0.2444 0.1329 -0.0342 0.043 Uiso 1 1 calc R . .
C31 C 0.2237(3) -0.1210(3) 0.0524(3) 0.0427(16) Uani 1 1 d D . .
C32A C 0.1643(6) -0.0874(7) 0.0765(7) 0.068(4) Uani 0.70 1 d PD A 1
H32A H 0.1389 -0.1264 0.0916 0.102 Uiso 0.70 1 calc PR A 1
H32B H 0.1279 -0.0604 0.0368 0.102 Uiso 0.70 1 calc PR A 1
H32C H 0.1883 -0.0541 0.1164 0.102 Uiso 0.70 1 calc PR A 1
C33A C 0.1877(7) -0.1566(6) -0.0207(5) 0.075(4) Uani 0.70 1 d PD A 1
H33A H 0.2216 -0.1934 -0.0267 0.113 Uiso 0.70 1 calc PR A 1
H33B H 0.1775 -0.1194 -0.0578 0.113 Uiso 0.70 1 calc PR A 1
H33C H 0.1410 -0.1801 -0.0245 0.113 Uiso 0.70 1 calc PR A 1
C34A C 0.2606(6) -0.1835(6) 0.1080(5) 0.064(4) Uani 0.70 1 d PD A 1
H34A H 0.2217 -0.2159 0.1110 0.097 Uiso 0.70 1 calc PR A 1
H34B H 0.2880 -0.1619 0.1548 0.097 Uiso 0.70 1 calc PR A 1
H34C H 0.2949 -0.2116 0.0927 0.097 Uiso 0.70 1 calc PR A 1
C32B C 0.1903(15) -0.0906(19) 0.1034(14) 0.077(8) Uani 0.30 1 d PD A 2
H32D H 0.1462 -0.1191 0.0994 0.115 Uiso 0.30 1 calc PR A 2
H32E H 0.1761 -0.0395 0.0914 0.115 Uiso 0.30 1 calc PR A 2
H32F H 0.2272 -0.0936 0.1522 0.115 Uiso 0.30 1 calc PR A 2
C33B C 0.1659(15) -0.1194(14) -0.0245(13) 0.077(8) Uani 0.30 1 d PD A 2
H33D H 0.1910 -0.1272 -0.0577 0.115 Uiso 0.30 1 calc PR A 2
H33E H 0.1409 -0.0718 -0.0340 0.115 Uiso 0.30 1 calc PR A 2
H33F H 0.1291 -0.1580 -0.0307 0.115 Uiso 0.30 1 calc PR A 2
C34B C 0.2518(16) -0.1988(13) 0.0721(13) 0.077(8) Uani 0.30 1 d PD A 2
H34D H 0.2462 -0.2260 0.0289 0.115 Uiso 0.30 1 calc PR A 2
H34E H 0.2227 -0.2226 0.0963 0.115 Uiso 0.30 1 calc PR A 2
H34F H 0.3044 -0.1977 0.1039 0.115 Uiso 0.30 1 calc PR A 2
C35A C 0.5233(9) 0.1548(8) 0.5162(10) 0.050(5) Uani 0.533(9) 1 d PD B 1
C36A C 0.5931(14) 0.1672(12) 0.5818(18) 0.061(6) Uani 0.533(9) 1 d PD B 1
H36A H 0.5896 0.1400 0.6220 0.092 Uiso 0.533(9) 1 calc PR B 1
H36B H 0.5984 0.2194 0.5932 0.092 Uiso 0.533(9) 1 calc PR B 1
H36C H 0.6366 0.1503 0.5726 0.092 Uiso 0.533(9) 1 calc PR B 1
C37A C 0.4595(9) 0.1991(11) 0.5219(8) 0.088(8) Uani 0.533(9) 1 d PD B 1
H37A H 0.4249 0.2127 0.4741 0.132 Uiso 0.533(9) 1 calc PR B 1
H37B H 0.4793 0.2434 0.5497 0.132 Uiso 0.533(9) 1 calc PR B 1
H37C H 0.4333 0.1699 0.5455 0.132 Uiso 0.533(9) 1 calc PR B 1
C38A C 0.5026(8) 0.0739(8) 0.5113(8) 0.084(6) Uani 0.533(9) 1 d PD B 1
H38A H 0.5389 0.0456 0.4990 0.126 Uiso 0.533(9) 1 calc PR B 1
H38B H 0.4529 0.0669 0.4745 0.126 Uiso 0.533(9) 1 calc PR B 1
H38C H 0.5029 0.0573 0.5573 0.126 Uiso 0.533(9) 1 calc PR B 1
C35B C 0.5228(9) 0.1937(8) 0.5109(11) 0.044(5) Uani 0.467(9) 1 d PD B 2
C36B C 0.5814(15) 0.1423(12) 0.566(2) 0.089(11) Uani 0.467(9) 1 d PD B 2
H36D H 0.5717 0.0916 0.5500 0.133 Uiso 0.467(9) 1 calc PR B 2
H36E H 0.5772 0.1471 0.6127 0.133 Uiso 0.467(9) 1 calc PR B 2
H36F H 0.6316 0.1562 0.5705 0.133 Uiso 0.467(9) 1 calc PR B 2
C37B C 0.4426(10) 0.1595(12) 0.4890(9) 0.092(10) Uani 0.467(9) 1 d PD B 2
H37D H 0.4050 0.1971 0.4667 0.137 Uiso 0.467(9) 1 calc PR B 2
H37E H 0.4361 0.1406 0.5314 0.137 Uiso 0.467(9) 1 calc PR B 2
H37F H 0.4368 0.1196 0.4552 0.137 Uiso 0.467(9) 1 calc PR B 2
C38B C 0.5248(8) 0.2712(8) 0.5447(7) 0.062(5) Uani 0.467(9) 1 d PD B 2
H38D H 0.5766 0.2877 0.5673 0.092 Uiso 0.467(9) 1 calc PR B 2
H38E H 0.5024 0.2685 0.5806 0.092 Uiso 0.467(9) 1 calc PR B 2
H38F H 0.4967 0.3058 0.5074 0.092 Uiso 0.467(9) 1 calc PR B 2
C39 C 0.4185(3) 0.0682(3) 0.2325(3) 0.0314(13) Uani 1 1 d . . .
C40 C 0.3786(4) 0.0289(4) 0.2714(4) 0.056(2) Uani 1 1 d . . .
C41 C 0.3483(4) -0.0010(5) 0.3027(5) 0.099(3) Uani 1 1 d . . .
H41 H 0.3233 -0.0256 0.3285 0.118 Uiso 1 1 calc R . .
B B 0.5127(3) 0.6161(4) 0.1931(3) 0.0307(15) Uani 1 1 d . . .
C101 C 0.5591(3) 0.5388(3) 0.2200(3) 0.0300(13) Uani 1 1 d . . .
C102 C 0.5871(3) 0.4951(3) 0.1767(3) 0.0344(14) Uani 1 1 d . . .
H102 H 0.5771 0.5098 0.1291 0.041 Uiso 1 1 calc R . .
C103 C 0.6281(3) 0.4320(3) 0.2025(3) 0.0434(16) Uani 1 1 d . . .
H103 H 0.6456 0.4046 0.1722 0.052 Uiso 1 1 calc R . .
C104 C 0.6442(3) 0.4081(3) 0.2722(4) 0.0478(17) Uani 1 1 d . . .
H104 H 0.6707 0.3640 0.2891 0.057 Uiso 1 1 calc R . .
C105 C 0.6203(3) 0.4508(3) 0.3160(3) 0.0469(17) Uani 1 1 d . . .
H105 H 0.6326 0.4372 0.3642 0.056 Uiso 1 1 calc R . .
C106 C 0.5791(3) 0.5127(3) 0.2899(3) 0.0415(15) Uani 1 1 d . . .
H106 H 0.5629 0.5398 0.3213 0.050 Uiso 1 1 calc R . .
C201 C 0.4611(3) 0.6225(3) 0.1073(3) 0.0316(13) Uani 1 1 d . . .
C202 C 0.4355(3) 0.6913(3) 0.0765(3) 0.0374(14) Uani 1 1 d . . .
H202 H 0.4559 0.7335 0.1042 0.045 Uiso 1 1 calc R . .
C203 C 0.3818(3) 0.7016(4) 0.0079(3) 0.0475(16) Uani 1 1 d . . .
H203 H 0.3655 0.7491 -0.0097 0.057 Uiso 1 1 calc R . .
C204 C 0.3530(3) 0.6399(4) -0.0341(3) 0.0505(18) Uani 1 1 d . . .
H204 H 0.3170 0.6453 -0.0811 0.061 Uiso 1 1 calc R . .
C205 C 0.3769(3) 0.5710(4) -0.0072(3) 0.0534(18) Uani 1 1 d . . .
H205 H 0.3573 0.5293 -0.0359 0.064 Uiso 1 1 calc R . .
C206 C 0.4300(3) 0.5623(3) 0.0622(3) 0.0388(15) Uani 1 1 d . . .
H206 H 0.4455 0.5144 0.0794 0.047 Uiso 1 1 calc R . .
C301 C 0.5779(3) 0.6799(3) 0.2196(3) 0.0311(13) Uani 1 1 d . . .
C302 C 0.6160(3) 0.7016(3) 0.1759(3) 0.0361(14) Uani 1 1 d . . .
H302 H 0.5992 0.6839 0.1284 0.043 Uiso 1 1 calc R . .
C303 C 0.6778(3) 0.7482(3) 0.2000(3) 0.0469(16) Uani 1 1 d . . .
H303 H 0.7019 0.7609 0.1687 0.056 Uiso 1 1 calc R . .
C304 C 0.7041(3) 0.7758(3) 0.2678(4) 0.0499(18) Uani 1 1 d . . .
H304 H 0.7462 0.8071 0.2838 0.060 Uiso 1 1 calc R . .
C305 C 0.6679(3) 0.7570(3) 0.3127(3) 0.0502(17) Uani 1 1 d . . .
H305 H 0.6853 0.7756 0.3599 0.060 Uiso 1 1 calc R . .
C306 C 0.6052(3) 0.7103(3) 0.2886(3) 0.0452(16) Uani 1 1 d . . .
H306 H 0.5807 0.6991 0.3199 0.054 Uiso 1 1 calc R . .
C401 C 0.4483(3) 0.6232(3) 0.2289(3) 0.0345(14) Uani 1 1 d . . .
C402 C 0.4192(3) 0.6911(3) 0.2417(3) 0.0412(15) Uani 1 1 d . . .
H402 H 0.4424 0.7352 0.2366 0.049 Uiso 1 1 calc R . .
C403 C 0.3577(4) 0.6945(4) 0.2614(3) 0.0528(18) Uani 1 1 d . . .
H403 H 0.3408 0.7408 0.2700 0.063 Uiso 1 1 calc R . .
C404 C 0.3207(4) 0.6324(5) 0.2687(4) 0.066(2) Uani 1 1 d . . .
H404 H 0.2790 0.6356 0.2823 0.079 Uiso 1 1 calc R . .
C405 C 0.3465(4) 0.5640(4) 0.2553(4) 0.066(2) Uani 1 1 d . . .
H405 H 0.3224 0.5204 0.2599 0.079 Uiso 1 1 calc R . .
C406 C 0.4086(3) 0.5612(4) 0.2351(3) 0.0474(17) Uani 1 1 d . . .
H406 H 0.4243 0.5148 0.2251 0.057 Uiso 1 1 calc R . .
N7 N 0.2389(3) 0.4646(4) 0.0614(3) 0.0667(18) Uani 1 1 d D . .
C42 C 0.2440(3) 0.5268(4) 0.0677(3) 0.0481(17) Uani 1 1 d D . .
C43 C 0.2501(3) 0.6064(4) 0.0775(4) 0.064(2) Uani 1 1 d D . .
H43A H 0.2161 0.6228 0.0999 0.096 Uiso 1 1 calc R . .
H43B H 0.2369 0.6302 0.0311 0.096 Uiso 1 1 calc R . .
H43C H 0.3013 0.6192 0.1080 0.096 Uiso 1 1 calc R . .
N8 N 0.0505(9) 0.0749(10) -0.0398(8) 0.114(7) Uani 0.50 1 d PD . .
C44 C 0.0421(8) 0.0825(10) 0.0134(9) 0.082(5) Uani 0.50 1 d PD . .
C45 C 0.0256(9) 0.0750(11) 0.0785(7) 0.111(8) Uani 0.50 1 d PD . .
H45A H 0.0118 0.0244 0.0831 0.166 Uiso 0.50 1 calc PR . .
H45B H -0.0157 0.1075 0.0752 0.166 Uiso 0.50 1 calc PR . .
H45C H 0.0698 0.0883 0.1202 0.166 Uiso 0.50 1 calc PR . .

loop_
_atom_site_aniso_label
_atom_site_aniso_U_11
_atom_site_aniso_U_22
_atom_site_aniso_U_33
_atom_site_aniso_U_23
_atom_site_aniso_U_13
_atom_site_aniso_U_12
Ni1 0.0236(4) 0.0288(4) 0.0299(4) -0.0014(3) 0.0093(3) 0.0000(3)
Ni2 0.0269(4) 0.0263(4) 0.0385(4) 0.0004(4) 0.0139(3) -0.0004(3)
S1 0.0278(7) 0.0300(8) 0.0332(8) 0.0016(7) 0.0109(6) 0.0000(6)
S2 0.0290(7) 0.0328(9) 0.0433(9) -0.0061(7) 0.0139(7) -0.0028(7)
O1 0.027(2) 0.043(3) 0.041(2) 0.0044(19) 0.0153(18) 0.0053(18)
O2 0.033(2) 0.029(2) 0.039(2) 0.0044(19) 0.0165(18) 0.0036(18)
N1 0.031(3) 0.027(3) 0.028(3) 0.001(2) 0.007(2) 0.003(2)
N2 0.026(2) 0.030(3) 0.032(3) -0.002(2) 0.007(2) 0.003(2)
N3 0.037(3) 0.039(3) 0.034(3) -0.006(2) 0.012(2) 0.000(2)
N4 0.031(3) 0.031(3) 0.055(3) -0.013(2) 0.019(2) -0.003(2)
N5 0.032(3) 0.030(3) 0.058(3) 0.004(3) 0.022(3) 0.000(2)
N6 0.030(2) 0.026(3) 0.041(3) 0.009(2) 0.014(2) 0.003(2)
C1 0.027(3) 0.032(3) 0.020(3) -0.002(2) 0.007(2) 0.000(2)
C2 0.024(3) 0.032(3) 0.031(3) 0.001(3) 0.006(2) -0.001(3)
C3 0.024(3) 0.037(4) 0.038(4) -0.007(3) 0.005(3) -0.004(3)
C4 0.032(3) 0.033(4) 0.041(4) -0.007(3) 0.013(3) -0.010(3)
C5 0.035(3) 0.030(4) 0.034(3) -0.002(3) 0.008(3) -0.003(3)
C6 0.026(3) 0.029(3) 0.030(3) 0.001(3) 0.007(3) -0.001(2)
C7 0.037(3) 0.033(4) 0.028(3) -0.004(3) 0.012(3) 0.003(3)
C8 0.044(4) 0.033(4) 0.038(4) 0.002(3) 0.007(3) -0.004(3)
C9 0.034(3) 0.031(4) 0.048(4) -0.008(3) 0.008(3) 0.011(3)
C10 0.036(3) 0.046(4) 0.046(4) -0.014(3) 0.021(3) -0.002(3)
C11 0.037(4) 0.051(4) 0.062(4) 0.017(4) 0.027(3) 0.002(3)
C12 0.020(3) 0.065(5) 0.039(4) -0.008(3) 0.011(3) 0.002(3)
C13 0.033(3) 0.062(5) 0.035(4) -0.003(3) 0.003(3) 0.017(3)
C14 0.071(5) 0.050(5) 0.040(4) 0.004(3) 0.008(4) -0.006(4)
C15 0.028(3) 0.045(4) 0.041(4) -0.010(3) 0.006(3) 0.004(3)
C16 0.029(3) 0.050(4) 0.035(4) -0.013(3) 0.007(3) 0.002(3)
C17 0.029(3) 0.041(4) 0.043(4) -0.019(3) 0.011(3) -0.006(3)
C18 0.033(3) 0.045(4) 0.046(4) -0.019(3) 0.012(3) -0.002(3)
C19 0.034(4) 0.098(6) 0.041(4) -0.030(4) 0.008(3) 0.014(4)
C20 0.030(4) 0.107(7) 0.035(4) -0.026(4) 0.002(3) 0.002(4)
C21 0.031(3) 0.087(6) 0.040(4) -0.011(4) 0.007(3) 0.008(3)
C22 0.037(4) 0.044(4) 0.066(5) -0.025(4) 0.019(3) -0.003(3)
C23 0.040(4) 0.055(4) 0.048(4) -0.002(3) 0.027(3) 0.001(3)
C24 0.040(4) 0.026(4) 0.069(5) -0.007(3) 0.024(3) 0.005(3)
C25 0.054(4) 0.034(4) 0.087(5) -0.003(4) 0.033(4) -0.001(3)
C26 0.043(4) 0.052(5) 0.088(5) 0.018(4) 0.037(4) 0.002(3)
C27 0.052(4) 0.039(4) 0.050(4) 0.023(3) 0.016(3) 0.002(3)
C28 0.032(3) 0.037(4) 0.054(4) 0.008(3) 0.008(3) 0.003(3)
C29 0.035(3) 0.049(4) 0.061(4) -0.004(3) 0.025(3) 0.000(3)
C30 0.030(3) 0.039(4) 0.034(3) 0.001(3) 0.007(3) 0.005(3)
C31 0.043(4) 0.037(4) 0.048(4) -0.008(3) 0.019(3) -0.009(3)
C32A 0.043(8) 0.056(8) 0.122(12) -0.015(8) 0.050(8) -0.009(6)
C33A 0.108(11) 0.074(10) 0.049(7) -0.026(7) 0.036(7) -0.056(8)
C34A 0.069(8) 0.055(8) 0.083(9) 0.014(7) 0.044(8) -0.001(6)
C32B 0.056(12) 0.089(17) 0.084(15) -0.022(11) 0.026(10) -0.057(12)
C33B 0.056(12) 0.089(17) 0.084(15) -0.022(11) 0.026(10) -0.057(12)
C34B 0.056(12) 0.089(17) 0.084(15) -0.022(11) 0.026(10) -0.057(12)
C35A 0.053(10) 0.066(13) 0.032(10) -0.012(10) 0.018(8) 0.007(10)
C36A 0.085(15) 0.060(11) 0.045(15) -0.004(10) 0.031(10) 0.009(10)
C37A 0.048(11) 0.17(2) 0.050(12) 0.023(12) 0.021(9) 0.051(14)
C38A 0.106(13) 0.083(13) 0.076(11) -0.010(10) 0.048(10) -0.035(11)
C35B 0.022(8) 0.068(14) 0.037(9) 0.018(12) 0.006(6) 0.009(10)
C36B 0.068(17) 0.15(3) 0.05(2) 0.01(2) 0.028(13) 0.032(19)
C37B 0.049(11) 0.18(3) 0.052(14) 0.019(14) 0.027(11) -0.039(14)
C38B 0.058(10) 0.086(14) 0.045(9) -0.012(9) 0.025(8) 0.018(9)
C39 0.032(3) 0.032(3) 0.033(3) 0.003(3) 0.016(3) -0.001(3)
C40 0.046(4) 0.067(5) 0.067(5) 0.030(4) 0.035(4) 0.011(4)
C41 0.081(6) 0.119(8) 0.111(7) 0.063(6) 0.053(6) 0.018(6)
B 0.027(3) 0.032(4) 0.031(4) 0.001(3) 0.010(3) -0.002(3)
C101 0.023(3) 0.034(3) 0.033(3) 0.003(3) 0.010(3) -0.005(2)
C102 0.029(3) 0.034(4) 0.043(4) -0.006(3) 0.017(3) 0.002(3)
C103 0.034(3) 0.041(4) 0.055(4) -0.011(3) 0.016(3) 0.011(3)
C104 0.037(4) 0.036(4) 0.067(5) 0.007(3) 0.015(3) 0.006(3)
C105 0.045(4) 0.044(4) 0.043(4) 0.018(3) 0.008(3) 0.009(3)
C106 0.047(4) 0.046(4) 0.034(4) 0.004(3) 0.018(3) 0.008(3)
C201 0.029(3) 0.036(4) 0.031(3) 0.001(3) 0.013(3) -0.003(3)
C202 0.032(3) 0.031(4) 0.048(4) 0.006(3) 0.014(3) -0.001(3)
C203 0.044(4) 0.060(5) 0.038(4) 0.014(4) 0.015(3) 0.011(4)
C204 0.033(4) 0.081(6) 0.034(4) 0.007(4) 0.009(3) 0.016(4)
C205 0.040(4) 0.074(5) 0.037(4) -0.015(4) 0.004(3) -0.011(4)
C206 0.036(3) 0.042(4) 0.034(3) 0.001(3) 0.008(3) -0.003(3)
C301 0.032(3) 0.024(3) 0.032(3) 0.005(3) 0.006(3) 0.003(2)
C302 0.027(3) 0.029(3) 0.046(4) -0.001(3) 0.007(3) -0.001(3)
C303 0.034(4) 0.046(4) 0.056(4) 0.009(3) 0.012(3) 0.001(3)
C304 0.041(4) 0.030(4) 0.059(5) 0.007(3) -0.004(4) -0.011(3)
C305 0.049(4) 0.038(4) 0.042(4) -0.002(3) -0.007(3) -0.002(3)
C306 0.041(4) 0.039(4) 0.047(4) -0.002(3) 0.008(3) -0.007(3)
C401 0.023(3) 0.042(4) 0.039(4) -0.005(3) 0.012(3) 0.000(3)
C402 0.046(4) 0.037(4) 0.037(4) -0.002(3) 0.011(3) 0.010(3)
C403 0.054(4) 0.060(5) 0.049(4) -0.015(4) 0.025(3) 0.013(4)
C404 0.059(5) 0.088(7) 0.073(5) -0.004(5) 0.051(4) 0.011(5)
C405 0.064(5) 0.067(6) 0.080(6) 0.010(4) 0.044(4) -0.004(4)
C406 0.041(4) 0.051(4) 0.064(4) 0.009(4) 0.034(3) 0.004(3)
N7 0.058(4) 0.059(4) 0.067(4) 0.003(4) 0.006(3) -0.008(3)
C42 0.034(4) 0.058(5) 0.046(4) 0.004(4) 0.008(3) 0.000(4)
C43 0.047(4) 0.067(6) 0.077(6) 0.007(4) 0.025(4) 0.013(4)
N8 0.115(13) 0.170(17) 0.085(11) 0.043(11) 0.070(10) 0.068(11)
C44 0.034(8) 0.092(14) 0.108(16) 0.004(12) 0.013(10) 0.007(8)
C45 0.072(12) 0.21(2) 0.043(10) 0.023(12) 0.017(9) 0.038(13)

loop_
_atom_type_symbol
_atom_type_description
_atom_type_scat_dispersion_real
_atom_type_scat_dispersion_imag
_atom_type_scat_source
C C 0.0033 0.0016 'International Tables Vol C Tables 4.2.6.8 and 6.1.1.4'
H H 0.0000 0.0000 'International Tables Vol C Tables 4.2.6.8 and 6.1.1.4'
B B 0.0013 0.0007 'International Tables Vol C Tables 4.2.6.8 and 6.1.1.4'
N N 0.0061 0.0033 'International Tables Vol C Tables 4.2.6.8 and 6.1.1.4'
O O 0.0106 0.0060 'International Tables Vol C Tables 4.2.6.8 and 6.1.1.4'
S S 0.1246 0.1234 'International Tables Vol C Tables 4.2.6.8 and 6.1.1.4'
Ni Ni 0.3393 1.1124 'International Tables Vol C Tables 4.2.6.8 and 6.1.1.4'

loop_
_geom_angle_atom_site_label_1
_geom_angle_atom_site_label_2
_geom_angle_atom_site_label_3
_geom_angle
_geom_angle_site_symmetry_1
_geom_angle_site_symmetry_3
_geom_angle_publ_flag
O1 Ni1 N2 165.06(16) . . ?
O1 Ni1 N1 86.98(15) . . ?
N2 Ni1 N1 82.69(16) . . ?
O1 Ni1 N3 88.56(15) . . ?
N2 Ni1 N3 82.18(16) . . ?
N1 Ni1 N3 97.64(16) . . ?
O1 Ni1 S2 93.46(11) . . ?
N2 Ni1 S2 98.40(13) . . ?
N1 Ni1 S2 171.23(12) . . ?
N3 Ni1 S2 91.13(12) . . ?
O1 Ni1 S1 94.61(11) . . ?
N2 Ni1 S1 96.42(12) . . ?
N1 Ni1 S1 91.53(11) . . ?
N3 Ni1 S1 170.44(13) . . ?
S2 Ni1 S1 79.70(5) . . ?
O2 Ni2 N5 163.70(15) . . ?
O2 Ni2 N4 86.88(16) . . ?
N5 Ni2 N4 83.61(18) . . ?
O2 Ni2 N6 88.44(15) . . ?
N5 Ni2 N6 79.95(16) . . ?
N4 Ni2 N6 98.56(16) . . ?
O2 Ni2 S2 96.29(11) . . ?
N5 Ni2 S2 97.14(13) . . ?
N4 Ni2 S2 91.38(12) . . ?
N6 Ni2 S2 169.22(11) . . ?
O2 Ni2 S1 92.57(11) . . ?
N5 Ni2 S1 98.85(13) . . ?
N4 Ni2 S1 171.13(12) . . ?
N6 Ni2 S1 90.27(12) . . ?
S2 Ni2 S1 79.88(5) . . ?
C1 S1 Ni2 100.73(17) . . ?
C1 S1 Ni1 101.60(18) . . ?
Ni2 S1 Ni1 89.05(5) . . ?
C17 S2 Ni1 102.5(2) . . ?
C17 S2 Ni2 103.59(18) . . ?
Ni1 S2 Ni2 90.03(5) . . ?
C39 O1 Ni1 133.3(4) . . ?
C39 O2 Ni2 132.4(3) . . ?
C8 N1 C9 110.3(4) . . ?
C8 N1 C7 106.0(4) . . ?
C9 N1 C7 106.7(4) . . ?
C8 N1 Ni1 117.3(3) . . ?
C9 N1 Ni1 104.8(3) . . ?
C7 N1 Ni1 111.4(3) . . ?
C10 N2 C11 107.5(4) . . ?
C10 N2 C12 111.4(4) . . ?
C11 N2 C12 106.9(4) . . ?
C10 N2 Ni1 108.6(3) . . ?
C11 N2 Ni1 114.2(3) . . ?
C12 N2 Ni1 108.3(3) . . ?
C14 N3 C13 109.5(5) . . ?
C14 N3 C15 106.5(4) . . ?
C13 N3 C15 107.2(4) . . ?
C14 N3 Ni1 117.4(3) . . ?
C13 N3 Ni1 105.0(3) . . ?
C15 N3 Ni1 110.9(3) . . ?
C23 N4 C24 108.2(4) . . ?
C23 N4 C22 106.8(4) . . ?
C24 N4 C22 107.9(5) . . ?
C23 N4 Ni2 117.3(3) . . ?
C24 N4 Ni2 103.7(3) . . ?
C22 N4 Ni2 112.5(3) . . ?
C26 N5 C27 106.9(4) . . ?
C26 N5 C25 107.9(5) . . ?
C27 N5 C25 111.3(5) . . ?
C26 N5 Ni2 114.4(4) . . ?
C27 N5 Ni2 108.8(3) . . ?
C25 N5 Ni2 107.6(3) . . ?
C28 N6 C29 109.2(4) . . ?
C28 N6 C30 106.9(4) . . ?
C29 N6 C30 105.7(4) . . ?
C28 N6 Ni2 106.7(3) . . ?
C29 N6 Ni2 118.0(3) . . ?
C30 N6 Ni2 109.9(3) . . ?
C2 C1 C6 118.5(5) . . ?
C2 C1 S1 120.6(4) . . ?
C6 C1 S1 120.9(4) . . ?
C3 C2 C1 120.0(5) . . ?
C3 C2 C30 120.7(5) . . ?
C1 C2 C30 119.2(5) . . ?
C4 C3 C2 121.5(5) . . ?
C3 C4 C5 117.1(5) . . ?
C3 C4 C31 121.0(5) . . ?
C5 C4 C31 121.9(5) . . ?
C6 C5 C4 121.8(5) . . ?
C5 C6 C1 120.0(5) . . ?
C5 C6 C7 120.4(5) . . ?
C1 C6 C7 119.3(5) . . ?
N1 C7 C6 116.3(4) . . ?
N1 C9 C10 111.7(4) . . ?
N2 C10 C9 113.0(4) . . ?
N2 C12 C13 113.1(5) . . ?
N3 C13 C12 110.5(5) . . ?
C16 C15 N3 115.9(5) . . ?
C21 C16 C17 119.7(5) . . ?
C21 C16 C15 121.6(6) . . ?
C17 C16 C15 118.3(5) . . ?
C18 C17 C16 118.1(5) . . ?
C18 C17 S2 120.6(5) . . ?
C16 C17 S2 121.4(4) . . ?
C19 C18 C17 119.5(6) . . ?
C19 C18 C22 120.8(6) . . ?
C17 C18 C22 119.5(5) . . ?
C18 C19 C20 122.8(6) . . ?
C21 C20 C19 115.8(6) . . ?
C21 C20 C35B 131.8(9) . . ?
C19 C20 C35B 111.7(8) . . ?
C21 C20 C35A 113.5(7) . . ?
C19 C20 C35A 129.7(7) . . ?
C35B C20 C35A 25.1(7) . . ?
C16 C21 C20 123.2(6) . . ?
C18 C22 N4 114.4(5) . . ?
N4 C24 C25 110.6(5) . . ?
N5 C25 C24 114.1(5) . . ?
N5 C27 C28 112.1(4) . . ?
N6 C28 C27 109.4(4) . . ?
N6 C30 C2 115.8(4) . . ?
C32B C31 C33A 131.5(13) . . ?
C32B C31 C34B 111.4(12) . . ?
C33A C31 C34B 80.9(10) . . ?
C32B C31 C32A 22.2(12) . . ?
C33A C31 C32A 110.9(7) . . ?
C34B C31 C32A 121.7(14) . . ?
C32B C31 C33B 110.3(11) . . ?
C33A C31 C33B 30.0(11) . . ?
C34B C31 C33B 109.6(10) . . ?
C32A C31 C33B 88.2(12) . . ?
C32B C31 C4 105.4(14) . . ?
C33A C31 C4 110.8(7) . . ?
C34B C31 C4 115.3(12) . . ?
C32A C31 C4 112.5(7) . . ?
C33B C31 C4 104.4(12) . . ?
C32B C31 C34A 88.5(13) . . ?
C33A C31 C34A 107.5(6) . . ?
C34B C31 C34A 27.4(10) . . ?
C32A C31 C34A 104.7(6) . . ?
C33B C31 C34A 134.3(12) . . ?
C4 C31 C34A 110.1(6) . . ?
C36A C35A C37A 109.6(14) . . ?
C36A C35A C38A 109.1(13) . . ?
C37A C35A C38A 108.8(13) . . ?
C36A C35A C20 108(2) . . ?
C37A C35A C20 106.2(12) . . ?
C38A C35A C20 115.0(12) . . ?
C20 C35B C36B 105(2) . . ?
C20 C35B C38B 118.3(13) . . ?
C36B C35B C38B 109.7(14) . . ?
C20 C35B C37B 103.6(13) . . ?
C36B C35B C37B 109.5(14) . . ?
C38B C35B C37B 110.0(13) . . ?
O1 C39 O2 129.5(5) . . ?
O1 C39 C40 114.9(5) . . ?
O2 C39 C40 115.5(5) . . ?
C41 C40 C39 178.8(9) . . ?
C201 B C301 112.1(5) . . ?
C201 B C101 116.4(5) . . ?
C301 B C101 104.1(4) . . ?
C201 B C401 101.5(4) . . ?
C301 B C401 114.2(5) . . ?
C101 B C401 109.0(4) . . ?
C106 C101 C102 113.8(5) . . ?
C106 C101 B 122.1(5) . . ?
C102 C101 B 124.0(5) . . ?
C103 C102 C101 122.0(6) . . ?
C102 C103 C104 121.2(6) . . ?
C105 C104 C103 118.0(6) . . ?
C106 C105 C104 120.4(6) . . ?
C105 C106 C101 124.6(6) . . ?
C202 C201 C206 114.7(5) . . ?
C202 C201 B 120.1(5) . . ?
C206 C201 B 124.5(5) . . ?
C203 C202 C201 124.4(6) . . ?
C202 C203 C204 118.2(6) . . ?
C205 C204 C203 120.0(6) . . ?
C204 C205 C206 120.6(6) . . ?
C205 C206 C201 122.1(6) . . ?
C302 C301 C306 115.1(5) . . ?
C302 C301 B 120.8(5) . . ?
C306 C301 B 123.7(5) . . ?
C303 C302 C301 122.4(6) . . ?
C304 C303 C302 121.3(6) . . ?
C303 C304 C305 118.6(6) . . ?
C304 C305 C306 120.4(6) . . ?
C305 C306 C301 122.2(6) . . ?
C406 C401 C402 114.8(5) . . ?
C406 C401 B 120.1(5) . . ?
C402 C401 B 123.9(5) . . ?
C403 C402 C401 122.0(6) . . ?
C404 C403 C402 121.9(6) . . ?
C403 C404 C405 118.1(6) . . ?
C404 C405 C406 119.5(7) . . ?
C401 C406 C405 123.6(6) . . ?
N7 C42 C43 178.5(8) . . ?
N8 C44 C45 167(2) . . ?

loop_
_geom_bond_atom_site_label_1
_geom_bond_atom_site_label_2
_geom_bond_distance
_geom_bond_site_symmetry_2
_geom_bond_publ_flag
Ni1 O1 2.014(3) . ?
Ni1 N2 2.127(4) . ?
Ni1 N1 2.247(4) . ?
Ni1 N3 2.284(5) . ?
Ni1 S2 2.4601(17) . ?
Ni1 S1 2.4975(18) . ?
Ni2 O2 2.012(4) . ?
Ni2 N5 2.135(5) . ?
Ni2 N4 2.221(4) . ?
Ni2 N6 2.329(4) . ?
Ni2 S2 2.4716(17) . ?
Ni2 S1 2.4768(16) . ?
S1 C1 1.764(5) . ?
S2 C17 1.753(6) . ?
O1 C39 1.246(6) . ?
O2 C39 1.253(6) . ?
N1 C8 1.476(6) . ?
N1 C9 1.481(6) . ?
N1 C7 1.490(6) . ?
N2 C10 1.477(6) . ?
N2 C11 1.480(6) . ?
N2 C12 1.500(6) . ?
N3 C14 1.489(7) . ?
N3 C13 1.491(6) . ?
N3 C15 1.496(7) . ?
N4 C23 1.479(6) . ?
N4 C24 1.492(7) . ?
N4 C22 1.506(7) . ?
N5 C26 1.482(6) . ?
N5 C27 1.490(7) . ?
N5 C25 1.493(7) . ?
N6 C28 1.471(7) . ?
N6 C29 1.477(6) . ?
N6 C30 1.504(6) . ?
C1 C2 1.392(7) . ?
C1 C6 1.393(7) . ?
C2 C3 1.393(7) . ?
C2 C30 1.506(7) . ?
C3 C4 1.393(7) . ?
C4 C5 1.395(7) . ?
C4 C31 1.539(7) . ?
C5 C6 1.386(7) . ?
C6 C7 1.501(7) . ?
C9 C10 1.511(7) . ?
C12 C13 1.507(8) . ?
C15 C16 1.490(7) . ?
C16 C21 1.376(8) . ?
C16 C17 1.410(8) . ?
C17 C18 1.405(7) . ?
C18 C19 1.384(8) . ?
C18 C22 1.488(8) . ?
C19 C20 1.402(9) . ?
C20 C21 1.387(8) . ?
C20 C35B 1.47(2) . ?
C20 C35A 1.68(2) . ?
C24 C25 1.512(7) . ?
C27 C28 1.519(7) . ?
C31 C32B 1.50(2) . ?
C31 C33A 1.510(10) . ?
C31 C34B 1.51(2) . ?
C31 C32A 1.525(10) . ?
C31 C33B 1.52(2) . ?
C31 C34A 1.561(10) . ?
C35A C36A 1.500(16) . ?
C35A C37A 1.504(16) . ?
C35A C38A 1.513(15) . ?
C35B C36B 1.556(19) . ?
C35B C38B 1.556(17) . ?
C35B C37B 1.561(18) . ?
C39 C40 1.471(8) . ?
C40 C41 1.143(8) . ?
B C201 1.634(8) . ?
B C301 1.639(8) . ?
B C101 1.639(8) . ?
B C401 1.654(8) . ?
C101 C106 1.391(7) . ?
C101 C102 1.423(7) . ?
C102 C103 1.374(7) . ?
C103 C104 1.385(8) . ?
C104 C105 1.375(8) . ?
C105 C106 1.359(7) . ?
C201 C202 1.397(7) . ?
C201 C206 1.400(7) . ?
C202 C203 1.386(7) . ?
C203 C204 1.384(8) . ?
C204 C205 1.369(9) . ?
C205 C206 1.389(7) . ?
C301 C302 1.396(7) . ?
C301 C306 1.396(7) . ?
C302 C303 1.386(7) . ?
C303 C304 1.357(8) . ?
C304 C305 1.374(8) . ?
C305 C306 1.399(8) . ?
C401 C406 1.390(7) . ?
C401 C402 1.415(7) . ?
C402 C403 1.383(7) . ?
C403 C404 1.370(9) . ?
C404 C405 1.398(9) . ?
C405 C406 1.399(8) . ?
N7 C42 1.134(8) . ?
C42 C43 1.456(9) . ?
N8 C44 1.148(14) . ?
C44 C45 1.463(15) . ?
